data_2022063
loop_
_publ_author_name
'Jha, Kunal Kumar'
'Gruza, Barbara'
'Kumar, Prashant'
'Chodkiewicz, Michal Leszek'
'Dominiak, Paulina Maria'

_publ_section_title
;
 TAAM: a reliable and user friendly tool for hydrogen-atom location using
 routine X-ray diffraction data
;
_journal_issue 3
_journal_name_full 'Acta Crystallographica Section B Structural Science, Crystal Engineering and Materials'
_journal_paper_doi 10.1107/S2052520620002917
_journal_volume 76
_journal_year 2020
_chemical_formula_moiety 'C17 H18 F N3 O3, 6(H2 O)'
_chemical_formula_sum 'C17 H30 F N3 O9'
_chemical_formula_weight 439.44
_space_group_crystal_system triclinic
_space_group_IT_number 2
_space_group_name_Hall '-P 1'
_space_group_name_H-M_alt 'P -1'
_symmetry_Int_Tables_number 2
_audit_creation_date 2019-09-24
_audit_creation_method
;
Olex2 1.2
(compiled 2018.05.29 svn.r3508 for OlexSys, GUI svn.r5506)
;
_cell_angle_alpha 94.182(1)
_cell_angle_beta 100.118(1)
_cell_angle_gamma 91.432(1)
_cell_formula_units_Z 2
_cell_length_a 9.5070(1)
_cell_length_b 9.9649(1)
_cell_length_c 11.0233(1)
_cell_measurement_temperature 100
_cell_volume 1024.568(18)
_computing_molecular_graphics 'Olex2 (Dolomanov et al., 2009)'
_computing_publication_material 'Olex2 (Dolomanov et al., 2009)'
_computing_structure_refinement 'olex2.refine (Bourhis et al., 2015)'
_diffrn_ambient_temperature 100
_diffrn_measured_fraction_theta_full 0.9796
_diffrn_measured_fraction_theta_max 0.9786
_diffrn_measurement_device_type 'Bruker APEX2'
_diffrn_radiation_type 'Mo K\a'
_diffrn_radiation_wavelength 0.71073
_diffrn_reflns_av_R_equivalents 0.0000
_diffrn_reflns_av_unetI/netI 0.0142
_diffrn_reflns_limit_h_max 21
_diffrn_reflns_limit_h_min -22
_diffrn_reflns_limit_k_max 23
_diffrn_reflns_limit_k_min -23
_diffrn_reflns_limit_l_max 25
_diffrn_reflns_limit_l_min 0
_diffrn_reflns_number 26308
_diffrn_reflns_theta_full 55.6286
_diffrn_reflns_theta_max 55.63
_diffrn_reflns_theta_min 1.88
_exptl_absorpt_coefficient_mu 0.120
_exptl_crystal_density_diffrn 1.4243
_exptl_crystal_F_000 468.3268
_refine_diff_density_max 0.4415
_refine_diff_density_min -0.4742
_refine_diff_density_rms 0.0490
_refine_ls_d_res_high 0.4305
_refine_ls_d_res_low 10.8183
_refine_ls_goodness_of_fit_ref 1.5195
_refine_ls_hydrogen_treatment refall
_refine_ls_matrix_type full
_refine_ls_number_constraints 0
_refine_ls_number_parameters 391
_refine_ls_number_reflns 26308
_refine_ls_number_restraints 0
_refine_ls_restrained_S_all 1.5195
_refine_ls_R_factor_all 0.0293
_refine_ls_R_factor_gt 0.0216
_refine_ls_shift/su_max 0.0007
_refine_ls_shift/su_mean 0.0000
_refine_ls_structure_factor_coef Fsqd
_refine_ls_weighting_details 'w=1/[\s^2^(Fo^2^)+(0.0184P)^2^+0.0100P] where P=(Fo^2^+2Fc^2^)/3'
_refine_ls_weighting_scheme calc
_refine_ls_wR_factor_gt 0.0595
_refine_ls_wR_factor_ref 0.0628
_reflns_Friedel_coverage 0.0
_reflns_limit_h_max 21
_reflns_limit_h_min -22
_reflns_limit_k_max 23
_reflns_limit_k_min -23
_reflns_limit_l_max 25
_reflns_limit_l_min 0
_reflns_number_gt 22212
_reflns_number_total 26308
_reflns_threshold_expression I>=2u(I)
_cod_data_source_file 12_TAAM_iso_max.cif
_cod_data_source_block 12_TAAM_iso_max
_cod_original_cell_volume 1024.56(2)
_cod_database_code 2022063
_olex2_refinement_description
;
;
_olex2_submission_special_instructions 'No special instructions were received'

loop_
_space_group_symop_id
_space_group_symop_operation_xyz
1 x,y,z
2 -x,-y,-z

loop_
_atom_site_label
_atom_site_type_symbol
_atom_site_fract_x
_atom_site_fract_y
_atom_site_fract_z
_atom_site_U_iso_or_equiv
_atom_site_adp_type
_atom_site_occupancy
_atom_site_refinement_flags_posn
F(1) F -0.330309(15) 0.128556(15) 0.583309(13) 0.01443(2) Uani 1.000000 .
O(1) O 0.405399(16) 0.624868(16) 0.788825(16) 0.01345(2) Uani 1.000000 .
O(2) O 0.208599(18) 0.706777(15) 0.846695(16) 0.01407(2) Uani 1.000000 .
O(3) O -0.011132(18) 0.507076(17) 0.808339(16) 0.01554(3) Uani 1.000000 .
N(1) N 0.173716(15) 0.368943(15) 0.515133(14) 0.008931(18) Uani 1.000000 .
N(2) N -0.224770(15) 0.041634(15) 0.374720(14) 0.009395(18) Uani 1.000000 .
N(3) N -0.373706(17) -0.120523(16) 0.161453(15) 0.010581(19) Uani 1.000000 .
H(3a H -0.3780(7) -0.0566(7) 0.0963(6) 0.0279(15) Uiso 1.000000 .
H(3b H -0.4211(8) -0.2093(8) 0.1269(7) 0.0323(16) Uiso 1.000000 .
C(1) C 0.239007(19) 0.331142(18) 0.408477(16) 0.01037(2) Uani 1.000000 .
H(1) H 0.1918(6) 0.3744(6) 0.3302(5) 0.0237(12) Uiso 1.000000 .
C(2) C 0.39769(2) 0.31246(2) 0.42947(2) 0.01502(3) Uani 1.000000 .
H(2a H 0.4517(7) 0.3443(6) 0.3627(6) 0.0333(15) Uiso 1.000000 .
H(2b H 0.4533(7) 0.3243(6) 0.5217(6) 0.0324(15) Uiso 1.000000 .
C(3) C 0.29519(2) 0.19169(2) 0.39582(2) 0.01391(3) Uani 1.000000 .
H(3c H 0.2841(6) 0.1293(6) 0.4679(6) 0.0301(14) Uiso 1.000000 .
H(3d H 0.2819(6) 0.1435(6) 0.3055(6) 0.0315(15) Uiso 1.000000 .
C(4) C 0.042326(17) 0.311652(16) 0.527954(15) 0.008392(19) Uani 1.000000 .
C(5) C 0.238031(18) 0.466671(17) 0.599489(16) 0.00958(2) Uani 1.000000 .
H(5) H 0.3400(7) 0.5048(6) 0.5843(5) 0.0270(13) Uiso 1.000000 .
C(6) C 0.183606(18) 0.516952(16) 0.700285(16) 0.00936(2) Uani 1.000000 .
C(7) C 0.272236(19) 0.624088(17) 0.785503(16) 0.00995(2) Uani 1.000000 .
C(8) C 0.047272(18) 0.465602(17) 0.720304(16) 0.00970(2) Uani 1.000000 .
C(9) C -0.019992(17) 0.357669(16) 0.629511(16) 0.00903(2) Uani 1.000000 .
C(10 C -0.149695(19) 0.294738(18) 0.644518(17) 0.01067(2) Uani 1.000000 .
H(10 H -0.1976(7) 0.3214(6) 0.7200(6) 0.0323(15) Uiso 1.000000 .
C(11 C -0.211704(18) 0.192597(18) 0.561220(17) 0.01025(2) Uani 1.000000 .
C(12 C -0.154870(17) 0.147621(16) 0.455181(16) 0.00902(2) Uani 1.000000 .
C(13 C -0.147188(18) -0.013329(17) 0.279628(17) 0.01031(2) Uani 1.000000 .
H(1a H -0.1374(6) 0.0585(6) 0.2115(5) 0.0226(12) Uiso 1.000000 .
H(1b H -0.0429(6) -0.0391(6) 0.3230(5) 0.0274(13) Uiso 1.000000 .
C(14 C -0.221808(19) -0.142875(18) 0.214793(18) 0.01129(2) Uani 1.000000 .
H(1c H -0.2243(6) -0.2201(6) 0.2792(5) 0.0237(12) Uiso 1.000000 .
H(1d H -0.1673(6) -0.1812(6) 0.1417(6) 0.0296(14) Uiso 1.000000 .
C(15 C -0.449313(19) -0.065822(19) 0.260563(17) 0.01114(2) Uani 1.000000 .
H(1e H -0.5608(7) -0.0501(6) 0.2199(5) 0.0296(14) Uiso 1.000000 .
H(1f H -0.4476(7) -0.1420(6) 0.3260(6) 0.0338(15) Uiso 1.000000 .
C(16 C -0.375535(18) 0.064413(18) 0.321601(17) 0.01056(2) Uani 1.000000 .
H(1g H -0.4309(6) 0.0979(6) 0.3922(5) 0.0269(13) Uiso 1.000000 .
H(1h H -0.3785(6) 0.1402(6) 0.2572(5) 0.0281(14) Uiso 1.000000 .
C(17 C -0.026446(17) 0.209619(17) 0.440693(16) 0.00935(2) Uani 1.000000 .
H(17 H 0.0177(6) 0.1827(5) 0.3625(5) 0.0234(12) Uiso 1.000000 .
O(41 O 0.51195(2) 0.36487(2) 0.80797(3) 0.02622(4) Uani 1.000000 .
H(4a H 0.6015(8) 0.3778(7) 0.8538(6) 0.0319(16) Uiso 1.000000 .
H(4b H 0.4748(7) 0.4524(7) 0.8060(6) 0.0319(16) Uiso 1.000000 .
O(51 O 0.67342(2) 0.70032(2) 0.93729(2) 0.02202(3) Uani 1.000000 .
H(5a H 0.6999(7) 0.6107(7) 0.9482(6) 0.0303(15) Uiso 1.000000 .
H(5b H 0.5839(7) 0.6885(6) 0.8894(6) 0.0272(14) Uiso 1.000000 .
O(61 O -0.12159(3) 0.06551(2) -0.12565(2) 0.02304(3) Uani 1.000000 .
H(6a H -0.0888(7) -0.0199(7) -0.1193(6) 0.0304(15) Uiso 1.000000 .
H(6b H -0.0595(7) 0.1182(7) -0.0631(7) 0.0308(15) Uiso 1.000000 .
O(71 O -0.05237(2) 0.79573(2) 0.91009(2) 0.02237(4) Uani 1.000000 .
H(7a H -0.1395(8) 0.7539(7) 0.9082(6) 0.0320(16) Uiso 1.000000 .
H(7b H 0.0026(8) 0.7311(7) 0.8760(6) 0.0337(16) Uiso 1.000000 .
O(81 O -0.21481(2) 0.44166(2) 0.940235(19) 0.01996(3) Uani 1.000000 .
H(8a H -0.1389(7) 0.4578(7) 0.9029(6) 0.0285(15) Uiso 1.000000 .
H(8b H -0.1782(8) 0.4062(7) 1.0122(7) 0.0347(16) Uiso 1.000000 .
O(91 O -0.350193(18) 0.086309(17) 0.003866(16) 0.01433(2) Uani 1.000000 .
H(9a H -0.3172(7) 0.1636(7) 0.0552(6) 0.0271(14) Uiso 1.000000 .
H(9b H -0.2833(7) 0.0725(6) -0.0440(6) 0.0244(13) Uiso 1.000000 .

loop_
_atom_site_aniso_label
_atom_site_aniso_U_11
_atom_site_aniso_U_22
_atom_site_aniso_U_33
_atom_site_aniso_U_12
_atom_site_aniso_U_13
_atom_site_aniso_U_23
F(1) 0.01274(4) 0.01687(5) 0.01402(5) -0.00582(3) 0.00611(4) -0.00341(4)
O(1) 0.00997(4) 0.01259(5) 0.01667(6) -0.00203(3) 0.00117(4) -0.00259(4)
O(2) 0.01385(5) 0.01170(4) 0.01612(5) -0.00182(4) 0.00407(4) -0.00514(4)
O(3) 0.01474(5) 0.01742(6) 0.01474(5) -0.00511(4) 0.00765(4) -0.00723(4)
N(1) 0.00821(4) 0.00957(4) 0.00904(4) -0.00109(3) 0.00262(3) -0.00122(3)
N(2) 0.00789(4) 0.00975(4) 0.01008(4) -0.00059(3) 0.00158(3) -0.00201(3)
N(3) 0.00994(4) 0.01087(4) 0.01013(5) -0.00037(3) 0.00059(4) -0.00145(4)
C(1) 0.01019(5) 0.01147(5) 0.00989(5) 0.00019(4) 0.00352(4) -0.00024(4)
C(2) 0.01007(5) 0.01753(7) 0.01785(7) -0.00089(5) 0.00545(5) -0.00265(6)
C(3) 0.01346(6) 0.01237(6) 0.01626(7) 0.00119(4) 0.00484(5) -0.00208(5)
C(4) 0.00761(4) 0.00893(4) 0.00851(5) -0.00062(3) 0.00180(4) -0.00080(4)
C(5) 0.00901(5) 0.00950(5) 0.01013(5) -0.00134(3) 0.00248(4) -0.00117(4)
C(6) 0.00915(5) 0.00895(4) 0.00972(5) -0.00107(3) 0.00207(4) -0.00141(4)
C(7) 0.01032(5) 0.00870(5) 0.01041(5) -0.00105(4) 0.00156(4) -0.00086(4)
C(8) 0.00937(5) 0.01007(5) 0.00949(5) -0.00098(4) 0.00253(4) -0.00192(4)
C(9) 0.00832(4) 0.00961(5) 0.00905(5) -0.00084(3) 0.00228(4) -0.00145(4)
C(10 0.00965(5) 0.01193(5) 0.01044(5) -0.00213(4) 0.00362(4) -0.00261(4)
C(11 0.00932(5) 0.01132(5) 0.01018(5) -0.00220(4) 0.00344(4) -0.00196(4)
C(12 0.00813(4) 0.00959(5) 0.00912(5) -0.00097(3) 0.00200(4) -0.00137(4)
C(13 0.00863(5) 0.01093(5) 0.01102(5) -0.00013(4) 0.00204(4) -0.00214(4)
C(14 0.01072(5) 0.00987(5) 0.01248(6) 0.00088(4) 0.00100(4) -0.00212(4)
C(15 0.00896(5) 0.01271(5) 0.01125(5) -0.00185(4) 0.00154(4) -0.00101(4)
C(16 0.00868(5) 0.01070(5) 0.01179(5) 0.00051(4) 0.00138(4) -0.00146(4)
C(17 0.00841(4) 0.01025(5) 0.00915(5) -0.00134(3) 0.00216(4) -0.00168(4)
O(41 0.01923(7) 0.01214(6) 0.04594(14) -0.00210(5) 0.00342(8) -0.00011(7)
O(51 0.01722(7) 0.02036(7) 0.02545(9) -0.00255(5) -0.00097(6) -0.00563(6)
O(61 0.02354(8) 0.02431(8) 0.02288(8) 0.00272(6) 0.00862(7) 0.00099(7)
O(71 0.01907(7) 0.01757(6) 0.03000(10) 0.00104(5) 0.00591(7) -0.00526(6)
O(81 0.01646(6) 0.02644(8) 0.01922(7) 0.00315(6) 0.00671(5) 0.00733(6)
O(91 0.01425(5) 0.01499(5) 0.01282(5) -0.00311(4) 0.00066(4) 0.00040(4)

loop_
_atom_type_symbol
_atom_type_description
_atom_type_scat_dispersion_real
_atom_type_scat_dispersion_imag
_atom_type_scat_source
_atom_type_scat_dispersion_source
C C 0.00347 0.00161 'Clementi & Roetti, C., At. Data Nucl. Data Tables 1974, 14, (177-478); Clementi & Raimondi, J. Chem. Phys., 1963, 38, (2686-2689)' 'Henke, Gullikson and Davis, At. Data and Nucl. Data Tables, 1993, 54, 2'
H H 0.00000 0.00000 'Clementi & Roetti, C., At. Data Nucl. Data Tables 1974, 14, (177-478); Clementi & Raimondi, J. Chem. Phys., 1963, 38, (2686-2689)' 'Henke, Gullikson and Davis, At. Data and Nucl. Data Tables, 1993, 54, 2'
N N 0.00653 0.00323 'Clementi & Roetti, C., At. Data Nucl. Data Tables 1974, 14, (177-478); Clementi & Raimondi, J. Chem. Phys., 1963, 38, (2686-2689)' 'Henke, Gullikson and Davis, At. Data and Nucl. Data Tables, 1993, 54, 2'
O O 0.01158 0.00611 'Clementi & Roetti, C., At. Data Nucl. Data Tables 1974, 14, (177-478); Clementi & Raimondi, J. Chem. Phys., 1963, 38, (2686-2689)' 'Henke, Gullikson and Davis, At. Data and Nucl. Data Tables, 1993, 54, 2'

loop_
_geom_angle_atom_site_label_1
_geom_angle_atom_site_label_2
_geom_angle_atom_site_label_3
_geom_angle
_geom_angle_site_symmetry_1
_geom_angle_site_symmetry_3
_geom_angle_publ_flag
C(4) N(1) C(1) 121.129(14) . . ?
C(5) N(1) C(1) 119.129(14) . . ?
C(5) N(1) C(4) 119.639(14) . . ?
C(13 N(2) C(12 116.111(13) . . ?
C(16 N(2) C(12 114.980(14) . . ?
C(16 N(2) C(13 111.224(14) . . ?
H(3b N(3) H(3a 110.9(5) . . ?
C(14 N(3) H(3a 109.8(4) . . ?
C(14 N(3) H(3b 108.5(4) . . ?
C(15 N(3) H(3a 109.9(4) . . ?
C(15 N(3) H(3b 108.0(4) . . ?
C(15 N(3) C(14 109.754(14) . . ?
H(1) C(1) N(1) 112.7(3) . . ?
C(2) C(1) N(1) 118.059(16) . . ?
C(2) C(1) H(1) 118.9(3) . . ?
C(3) C(1) N(1) 118.587(16) . . ?
C(3) C(1) H(1) 119.0(3) . . ?
C(3) C(1) C(2) 60.268(13) . . ?
H(2a C(2) C(1) 116.6(3) . . ?
H(2b C(2) C(1) 117.3(3) . . ?
H(2b C(2) H(2a 116.4(5) . . ?
C(3) C(2) C(1) 59.964(13) . . ?
C(3) C(2) H(2a 118.1(3) . . ?
C(3) C(2) H(2b 116.6(3) . . ?
C(2) C(3) C(1) 59.768(13) . . ?
H(3c C(3) C(1) 115.9(3) . . ?
H(3c C(3) C(2) 116.6(3) . . ?
H(3d C(3) C(1) 117.0(3) . . ?
H(3d C(3) C(2) 119.0(3) . . ?
H(3d C(3) H(3c 116.4(4) . . ?
C(9) C(4) N(1) 118.728(14) . . ?
C(17 C(4) N(1) 120.414(14) . . ?
C(17 C(4) C(9) 120.858(14) . . ?
H(5) C(5) N(1) 115.4(3) . . ?
C(6) C(5) N(1) 124.904(15) . . ?
C(6) C(5) H(5) 119.7(3) . . ?
C(7) C(6) C(5) 117.246(14) . . ?
C(8) C(6) C(5) 119.542(15) . . ?
C(8) C(6) C(7) 123.211(14) . . ?
O(2) C(7) O(1) 124.959(17) . . ?
C(6) C(7) O(1) 116.910(15) . . ?
C(6) C(7) O(2) 118.125(16) . . ?
C(6) C(8) O(3) 123.761(16) . . ?
C(9) C(8) O(3) 121.251(15) . . ?
C(9) C(8) C(6) 114.984(14) . . ?
C(8) C(9) C(4) 122.167(14) . . ?
C(10 C(9) C(4) 118.170(14) . . ?
C(10 C(9) C(8) 119.647(14) . . ?
H(10 C(10 C(9) 121.4(3) . . ?
C(11 C(10 C(9) 119.891(15) . . ?
C(11 C(10 H(10 118.7(3) . . ?
C(10 C(11 F(1) 118.172(15) . . ?
C(12 C(11 F(1) 118.449(15) . . ?
C(12 C(11 C(10 123.342(15) . . ?
C(11 C(12 N(2) 119.709(14) . . ?
C(17 C(12 N(2) 123.570(14) . . ?
C(17 C(12 C(11 116.657(14) . . ?
H(1a C(13 N(2) 111.7(3) . . ?
H(1b C(13 N(2) 109.0(3) . . ?
H(1b C(13 H(1a 109.2(4) . . ?
C(14 C(13 N(2) 110.476(14) . . ?
C(14 C(13 H(1a 109.5(3) . . ?
C(14 C(13 H(1b 106.8(3) . . ?
C(13 C(14 N(3) 111.080(14) . . ?
H(1c C(14 N(3) 106.1(3) . . ?
H(1c C(14 C(13 111.3(3) . . ?
H(1d C(14 N(3) 109.2(3) . . ?
H(1d C(14 C(13 110.6(3) . . ?
H(1d C(14 H(1c 108.5(4) . . ?
H(1e C(15 N(3) 108.8(3) . . ?
H(1f C(15 N(3) 106.9(3) . . ?
H(1f C(15 H(1e 108.5(4) . . ?
C(16 C(15 N(3) 110.048(14) . . ?
C(16 C(15 H(1e 111.0(3) . . ?
C(16 C(15 H(1f 111.4(3) . . ?
C(15 C(16 N(2) 110.286(14) . . ?
H(1g C(16 N(2) 110.0(3) . . ?
H(1g C(16 C(15 107.4(3) . . ?
H(1h C(16 N(2) 109.1(3) . . ?
H(1h C(16 C(15 111.4(3) . . ?
H(1h C(16 H(1g 108.7(4) . . ?
C(12 C(17 C(4) 120.984(14) . . ?
H(17 C(17 C(4) 119.4(3) . . ?
H(17 C(17 C(12 119.6(3) . . ?
H(4b O(41 H(4a 104.4(6) . . ?
H(5b O(51 H(5a 102.2(5) . . ?
H(6b O(61 H(6a 104.1(6) . . ?
H(7b O(71 H(7a 105.5(6) . . ?
H(8b O(81 H(8a 105.7(6) . . ?
H(9b O(91 H(9a 104.8(5) . . ?

loop_
_geom_bond_atom_site_label_1
_geom_bond_atom_site_label_2
_geom_bond_distance
_geom_bond_site_symmetry_2
_geom_bond_publ_flag
F(1) C(11 1.34949(19) . ?
O(1) C(7) 1.2599(2) . ?
O(2) C(7) 1.2598(2) . ?
O(3) C(8) 1.2503(2) . ?
N(1) C(1) 1.4536(2) . ?
N(1) C(4) 1.3944(2) . ?
N(1) C(5) 1.3510(2) . ?
N(2) C(12 1.4018(2) . ?
N(2) C(13 1.4666(2) . ?
N(2) C(16 1.4797(2) . ?
N(3) H(3a 0.991(7) . ?
N(3) H(3b 1.000(8) . ?
N(3) C(14 1.4892(2) . ?
N(3) C(15 1.4886(2) . ?
C(1) H(1) 1.030(6) . ?
C(1) C(2) 1.5039(3) . ?
C(1) C(3) 1.5069(3) . ?
C(2) H(2a 1.032(7) . ?
C(2) H(2b 1.057(6) . ?
C(2) C(3) 1.5115(3) . ?
C(3) H(3c 1.062(6) . ?
C(3) H(3d 1.059(6) . ?
C(4) C(9) 1.4094(2) . ?
C(4) C(17 1.4106(2) . ?
C(5) H(5) 1.077(6) . ?
C(5) C(6) 1.3737(2) . ?
C(6) C(7) 1.5043(2) . ?
C(6) C(8) 1.4402(2) . ?
C(8) C(9) 1.4667(2) . ?
C(9) C(10 1.4104(2) . ?
C(10 H(10 1.038(7) . ?
C(10 C(11 1.3675(2) . ?
C(11 C(12 1.4201(2) . ?
C(12 C(17 1.3939(2) . ?
C(13 H(1a 1.088(6) . ?
C(13 H(1b 1.069(6) . ?
C(13 C(14 1.5238(2) . ?
C(14 H(1c 1.087(6) . ?
C(14 H(1d 1.084(6) . ?
C(15 H(1e 1.096(6) . ?
C(15 H(1f 1.083(7) . ?
C(15 C(16 1.5133(2) . ?
C(16 H(1g 1.053(6) . ?
C(16 H(1h 1.071(6) . ?
C(17 H(17 1.045(6) . ?
O(41 H(4a 0.911(7) . ?
O(41 H(4b 0.949(7) . ?
O(51 H(5a 0.944(7) . ?
O(51 H(5b 0.919(7) . ?
O(61 H(6a 0.917(7) . ?
O(61 H(6b 0.942(7) . ?
O(71 H(7a 0.914(7) . ?
O(71 H(7b 0.938(7) . ?
O(81 H(8a 0.908(7) . ?
O(81 H(8b 0.908(8) . ?
O(91 H(9a 0.935(7) . ?
O(91 H(9b 0.902(6) . ?
